data_4067506
loop_
_publ_author_name
'Ouli\'e, Pascal'
'Altes, Lena'
'Milosevic, Sandra'
'Bouteille, Romain'
'M\"uller-Bunz, Helge'
'McGlinchey, Michael J.'

_publ_section_title
;
 Different Reactivity Patterns of Trimethylsilyl- and Phenyl-Substituted
 Propargylallenes: Fe2(CO)9- and [Ag]+-Promoted Cyclizations
;
_journal_issue 3
_journal_name_full Organometallics
_journal_page_first 676
_journal_paper_doi 10.1021/om9009872
_journal_volume 29
_journal_year 2010
_chemical_formula_moiety 'C34 H30 O Si'
_chemical_formula_sum 'C34 H30 O Si'
_chemical_formula_weight 482.67
_chemical_name_systematic
; 
 ? 
;
_space_group_IT_number 2
_symmetry_cell_setting triclinic
_symmetry_space_group_name_Hall '-P 1'
_symmetry_space_group_name_H-M 'P -1'
_atom_sites_solution_hydrogens geom
_atom_sites_solution_primary direct
_atom_sites_solution_secondary difmap
_audit_creation_method SHELXL-97
_cell_angle_alpha 104.410(2)
_cell_angle_beta 90.132(2)
_cell_angle_gamma 112.246(2)
_cell_formula_units_Z 4
_cell_length_a 12.1774(13)
_cell_length_b 15.1205(16)
_cell_length_c 16.2574(17)
_cell_measurement_reflns_used 4424
_cell_measurement_temperature 100(2)
_cell_measurement_theta_max 23.20
_cell_measurement_theta_min 2.24
_cell_volume 2667.9(5)
_computing_cell_refinement 'Bruker SAINT'
_computing_data_collection 'Bruker SMART'
_computing_data_reduction 'Bruker SAINT'
_computing_molecular_graphics 'Bruker SHELXTL'
_computing_publication_material 'Bruker SHELXTL'
_computing_structure_refinement 'SHELXL-97 (Sheldrick, 1997)'
_computing_structure_solution 'SHELXS-97 (Sheldrick, 1990)'
_diffrn_ambient_temperature 100(2)
_diffrn_detector_area_resol_mean 8.366
_diffrn_measured_fraction_theta_full 0.994
_diffrn_measured_fraction_theta_max 0.994
_diffrn_measurement_device_type 'CCD area detector'
_diffrn_measurement_method '\f and \w scans'
_diffrn_radiation_monochromator graphite
_diffrn_radiation_source 'sealed tube'
_diffrn_radiation_type MoK\a
_diffrn_radiation_wavelength 0.71073
_diffrn_reflns_av_R_equivalents 0.0328
_diffrn_reflns_av_sigmaI/netI 0.0475
_diffrn_reflns_limit_h_max 13
_diffrn_reflns_limit_h_min -13
_diffrn_reflns_limit_k_max 16
_diffrn_reflns_limit_k_min -16
_diffrn_reflns_limit_l_max 18
_diffrn_reflns_limit_l_min -18
_diffrn_reflns_number 18239
_diffrn_reflns_theta_full 23.29
_diffrn_reflns_theta_max 23.29
_diffrn_reflns_theta_min 1.51
_exptl_absorpt_coefficient_mu 0.113
_exptl_absorpt_correction_T_max 0.9670
_exptl_absorpt_correction_T_min 0.6882
_exptl_absorpt_correction_type multi-scan
_exptl_absorpt_process_details
; 
 SADABS v.2.10 (Bruker,2003) was used for absorption correction. 
 R(int) for selected reflections was 0.044 before and 0.025 after 
 correction. The Ratio of minimum to maximum transmission is 0.711729. 
 The \l/2 correction factor is 0.0015 
;
_exptl_crystal_colour colourless
_exptl_crystal_density_diffrn 1.202
_exptl_crystal_density_method 'not measured'
_exptl_crystal_description block
_exptl_crystal_F_000 1024
_exptl_crystal_size_max 0.40
_exptl_crystal_size_mid 0.30
_exptl_crystal_size_min 0.30
_refine_diff_density_max 0.457
_refine_diff_density_min -0.332
_refine_diff_density_rms 0.042
_refine_ls_extinction_method none
_refine_ls_goodness_of_fit_ref 1.017
_refine_ls_hydrogen_treatment constr
_refine_ls_matrix_type full
_refine_ls_number_parameters 657
_refine_ls_number_reflns 7653
_refine_ls_number_restraints 0
_refine_ls_restrained_S_all 1.017
_refine_ls_R_factor_all 0.0589
_refine_ls_R_factor_gt 0.0432
_refine_ls_shift/su_max 0.002
_refine_ls_shift/su_mean 0.000
_refine_ls_structure_factor_coef Fsqd
_refine_ls_weighting_details 'calc w=1/[\s^2^(Fo^2^)+(0.0457P)^2^+1.0769P] where P=(Fo^2^+2Fc^2^)/3'
_refine_ls_weighting_scheme calc
_refine_ls_wR_factor_gt 0.0978
_refine_ls_wR_factor_ref 0.1047
_reflns_number_gt 6122
_reflns_number_total 7653
_reflns_threshold_expression I>2\s(I)
_cod_data_source_file om9009872_si_001.cif
_cod_data_source_block mjm262(26)
_cod_database_code 4067506

loop_
_symmetry_equiv_pos_as_xyz
'x, y, z'
'-x, -y, -z'

loop_
_atom_site_label
_atom_site_type_symbol
_atom_site_fract_x
_atom_site_fract_y
_atom_site_fract_z
_atom_site_U_iso_or_equiv
_atom_site_adp_type
_atom_site_occupancy
_atom_site_symmetry_multiplicity
_atom_site_calc_flag
_atom_site_refinement_flags
C1 C 0.9702(2) 0.41361(17) 0.11212(15) 0.0281(6) Uani 1 1 d .
H1 H 0.8956 0.3704 0.1239 0.034 Uiso 1 1 calc R
C2 C 1.0125(2) 0.39077(19) 0.03381(16) 0.0336(6) Uani 1 1 d .
H2 H 0.9673 0.3308 -0.0081 0.040 Uiso 1 1 calc R
C3 C 1.1204(2) 0.45487(19) 0.01642(16) 0.0343(6) Uani 1 1 d .
H3 H 1.1483 0.4384 -0.0375 0.041 Uiso 1 1 calc R
C4 C 1.1878(2) 0.54224(19) 0.07630(15) 0.0309(6) Uani 1 1 d .
H4 H 1.2610 0.5864 0.0635 0.037 Uiso 1 1 calc R
C4A C 1.14752(19) 0.56482(17) 0.15501(15) 0.0239(5) Uani 1 1 d .
C4B C 1.20174(18) 0.64803(16) 0.23196(14) 0.0223(5) Uani 1 1 d .
C5 C 1.3085(2) 0.73108(17) 0.24848(16) 0.0290(6) Uani 1 1 d .
H5 H 1.3599 0.7424 0.2049 0.035 Uiso 1 1 calc R
C6 C 1.3391(2) 0.79697(18) 0.32882(17) 0.0317(6) Uani 1 1 d .
H6 H 1.4118 0.8539 0.3403 0.038 Uiso 1 1 calc R
C7 C 1.2653(2) 0.78113(17) 0.39269(16) 0.0313(6) Uani 1 1 d .
H7 H 1.2886 0.8264 0.4480 0.038 Uiso 1 1 calc R
C8 C 1.1569(2) 0.69914(17) 0.37660(15) 0.0277(6) Uani 1 1 d .
H8 H 1.1053 0.6890 0.4201 0.033 Uiso 1 1 calc R
C8A C 1.12597(18) 0.63335(16) 0.29671(14) 0.0221(5) Uani 1 1 d .
C9 C 1.01238(19) 0.53982(16) 0.26317(14) 0.0215(5) Uani 1 1 d .
C9A C 1.03835(19) 0.50000(16) 0.17254(14) 0.0220(5) Uani 1 1 d .
O1 O 0.98929(13) 0.47092(11) 0.31332(10) 0.0254(4) Uani 1 1 d .
C23 C 1.0825(2) 0.43780(18) 0.32160(16) 0.0320(6) Uani 1 1 d .
H23A H 1.0969 0.4056 0.2649 0.048 Uiso 1 1 calc R
H23B H 1.0595 0.3903 0.3562 0.048 Uiso 1 1 calc R
H23C H 1.1555 0.4947 0.3494 0.048 Uiso 1 1 calc R
C10 C 0.90429(18) 0.56541(16) 0.26042(13) 0.0202(5) Uani 1 1 d .
C11 C 0.79463(18) 0.52407(16) 0.28575(13) 0.0205(5) Uani 1 1 d .
Si1 Si 0.72959(5) 0.41913(5) 0.33708(4) 0.02506(17) Uani 1 1 d .
C24 C 0.5712(2) 0.39739(19) 0.35407(16) 0.0331(6) Uani 1 1 d .
H24A H 0.5276 0.3904 0.3005 0.050 Uiso 1 1 calc R
H24B H 0.5682 0.4538 0.3981 0.050 Uiso 1 1 calc R
H24C H 0.5346 0.3366 0.3725 0.050 Uiso 1 1 calc R
C25 C 0.8078(2) 0.4469(2) 0.44495(17) 0.0522(8) Uani 1 1 d .
H25A H 0.7673 0.3925 0.4707 0.078 Uiso 1 1 calc R
H25B H 0.8064 0.5088 0.4813 0.078 Uiso 1 1 calc R
H25C H 0.8906 0.4542 0.4395 0.078 Uiso 1 1 calc R
C26 C 0.7251(2) 0.30244(18) 0.26274(18) 0.0413(7) Uani 1 1 d .
H26A H 0.6856 0.2469 0.2874 0.062 Uiso 1 1 calc R
H26B H 0.8067 0.3081 0.2534 0.062 Uiso 1 1 calc R
H26C H 0.6806 0.2907 0.2081 0.062 Uiso 1 1 calc R
C12 C 0.71923(18) 0.57687(16) 0.26022(14) 0.0204(5) Uani 1 1 d .
C12A C 0.61555(19) 0.51173(16) 0.19073(14) 0.0215(5) Uani 1 1 d .
C15 C 0.6172(2) 0.45183(17) 0.11222(14) 0.0268(6) Uani 1 1 d .
H15 H 0.6879 0.4420 0.0971 0.032 Uiso 1 1 calc R
C16 C 0.5144(2) 0.40604(18) 0.05557(16) 0.0341(6) Uani 1 1 d .
H16 H 0.5146 0.3647 0.0010 0.041 Uiso 1 1 calc R
C17 C 0.4109(2) 0.42007(18) 0.07796(17) 0.0355(6) Uani 1 1 d .
H17 H 0.3413 0.3889 0.0381 0.043 Uiso 1 1 calc R
C18 C 0.4079(2) 0.47862(17) 0.15721(16) 0.0302(6) Uani 1 1 d .
H18 H 0.3365 0.4870 0.1726 0.036 Uiso 1 1 calc R
C18A C 0.51121(19) 0.52528(16) 0.21434(15) 0.0239(5) Uani 1 1 d .
C18B C 0.53507(19) 0.58973(16) 0.30130(15) 0.0241(5) Uani 1 1 d .
C19 C 0.4609(2) 0.62060(18) 0.35534(16) 0.0318(6) Uani 1 1 d .
H19 H 0.3794 0.6018 0.3362 0.038 Uiso 1 1 calc R
C20 C 0.5068(2) 0.67893(19) 0.43710(17) 0.0384(7) Uani 1 1 d .
H20 H 0.4563 0.7000 0.4744 0.046 Uiso 1 1 calc R
C21 C 0.6253(2) 0.70731(19) 0.46574(16) 0.0367(6) Uani 1 1 d .
H21 H 0.6551 0.7473 0.5225 0.044 Uiso 1 1 calc R
C22 C 0.7014(2) 0.67766(17) 0.41200(15) 0.0303(6) Uani 1 1 d .
H22 H 0.7829 0.6973 0.4314 0.036 Uiso 1 1 calc R
C22A C 0.65551(19) 0.61921(16) 0.33011(14) 0.0228(5) Uani 1 1 d .
C13 C 0.80717(19) 0.65510(16) 0.22401(14) 0.0221(5) Uani 1 1 d .
H13 H 0.7907 0.7040 0.2053 0.027 Uiso 1 1 calc R
C14 C 0.91074(19) 0.64527(16) 0.22221(14) 0.0225(5) Uani 1 1 d .
H14 H 0.9787 0.6839 0.1997 0.027 Uiso 1 1 calc R
C27 C -0.1996(2) -0.09487(17) 0.13721(15) 0.0274(6) Uani 1 1 d .
H27 H -0.1507 -0.0703 0.0959 0.033 Uiso 1 1 calc R
C28 C -0.3092(2) -0.17464(18) 0.11182(15) 0.0304(6) Uani 1 1 d .
H28 H -0.3361 -0.2041 0.0528 0.036 Uiso 1 1 calc R
C29 C -0.3795(2) -0.21127(17) 0.17247(15) 0.0277(6) Uani 1 1 d .
H29 H -0.4532 -0.2668 0.1544 0.033 Uiso 1 1 calc R
C30 C -0.34366(19) -0.16804(16) 0.25890(15) 0.0237(5) Uani 1 1 d .
H30 H -0.3924 -0.1930 0.3001 0.028 Uiso 1 1 calc R
C30A C -0.23498(18) -0.08729(16) 0.28430(14) 0.0200(5) Uani 1 1 d .
C30B C -0.17489(19) -0.02535(16) 0.36937(14) 0.0210(5) Uani 1 1 d .
C31 C -0.2116(2) -0.02507(17) 0.44998(14) 0.0256(5) Uani 1 1 d .
H31 H -0.2864 -0.0724 0.4571 0.031 Uiso 1 1 calc R
C32 C -0.1370(2) 0.04565(18) 0.52009(15) 0.0295(6) Uani 1 1 d .
H32 H -0.1615 0.0468 0.5757 0.035 Uiso 1 1 calc R
C33 C -0.0279(2) 0.11448(18) 0.51072(15) 0.0299(6) Uani 1 1 d .
H33 H 0.0217 0.1622 0.5597 0.036 Uiso 1 1 calc R
C34 C 0.0096(2) 0.11439(17) 0.43017(14) 0.0261(6) Uani 1 1 d .
H34 H 0.0849 0.1613 0.4234 0.031 Uiso 1 1 calc R
C34A C -0.06481(19) 0.04464(16) 0.36017(14) 0.0216(5) Uani 1 1 d .
C35 C -0.04510(19) 0.03164(16) 0.26560(14) 0.0210(5) Uani 1 1 d .
C35A C -0.16330(18) -0.05226(16) 0.22286(14) 0.0213(5) Uani 1 1 d .
O2 O -0.01762(13) 0.11938(11) 0.23869(10) 0.0247(4) Uani 1 1 d .
C49 C -0.1016(2) 0.16386(18) 0.25458(16) 0.0299(6) Uani 1 1 d .
H49A H -0.1803 0.1160 0.2265 0.045 Uiso 1 1 calc R
H49B H -0.0772 0.2221 0.2320 0.045 Uiso 1 1 calc R
H49C H -0.1054 0.1844 0.3163 0.045 Uiso 1 1 calc R
C36 C 0.05643(19) -0.00139(16) 0.24623(13) 0.0204(5) Uani 1 1 d .
C37 C 0.16159(18) 0.04313(16) 0.21692(13) 0.0207(5) Uani 1 1 d .
Si2 Si 0.22521(6) 0.16445(5) 0.18714(4) 0.02503(17) Uani 1 1 d .
C50 C 0.2469(2) 0.27163(17) 0.28153(16) 0.0318(6) Uani 1 1 d .
H50A H 0.2819 0.3337 0.2648 0.048 Uiso 1 1 calc R
H50B H 0.3006 0.2721 0.3268 0.048 Uiso 1 1 calc R
H50C H 0.1697 0.2654 0.3025 0.048 Uiso 1 1 calc R
C51 C 0.3758(2) 0.18041(19) 0.15042(17) 0.0363(6) Uani 1 1 d .
H51A H 0.3670 0.1273 0.0988 0.054 Uiso 1 1 calc R
H51B H 0.4268 0.1774 0.1955 0.054 Uiso 1 1 calc R
H51C H 0.4123 0.2449 0.1378 0.054 Uiso 1 1 calc R
C52 C 0.1322(2) 0.1650(2) 0.09577(16) 0.0385(7) Uani 1 1 d .
H52A H 0.0603 0.1738 0.1160 0.058 Uiso 1 1 calc R
H52B H 0.1093 0.1019 0.0517 0.058 Uiso 1 1 calc R
H52C H 0.1783 0.2197 0.0718 0.058 Uiso 1 1 calc R
C38 C 0.22852(19) -0.02605(16) 0.20942(14) 0.0220(5) Uani 1 1 d .
C38A C 0.34958(19) 0.01574(16) 0.26319(14) 0.0214(5) Uani 1 1 d .
C41 C 0.3781(2) 0.06473(17) 0.34885(15) 0.0271(6) Uani 1 1 d .
H41 H 0.3210 0.0817 0.3817 0.033 Uiso 1 1 calc R
C42 C 0.4923(2) 0.08891(17) 0.38628(16) 0.0314(6) Uani 1 1 d .
H42 H 0.5136 0.1231 0.4452 0.038 Uiso 1 1 calc R
C43 C 0.5752(2) 0.06366(17) 0.33845(16) 0.0317(6) Uani 1 1 d .
H43 H 0.6523 0.0796 0.3652 0.038 Uiso 1 1 calc R
C44 C 0.5475(2) 0.01561(17) 0.25235(16) 0.0279(6) Uani 1 1 d .
H44 H 0.6051 -0.0008 0.2198 0.034 Uiso 1 1 calc R
C44A C 0.43396(19) -0.00848(16) 0.21408(14) 0.0225(5) Uani 1 1 d .
C44B C 0.3797(2) -0.05754(16) 0.12582(15) 0.0248(5) Uani 1 1 d .
C45 C 0.4261(2) -0.09347(18) 0.05336(16) 0.0351(6) Uani 1 1 d .
H45 H 0.5054 -0.0905 0.0566 0.042 Uiso 1 1 calc R
C46 C 0.3551(2) -0.1336(2) -0.02339(17) 0.0441(7) Uani 1 1 d .
H46 H 0.3862 -0.1578 -0.0736 0.053 Uiso 1 1 calc R
C47 C 0.2391(3) -0.1393(2) -0.02859(16) 0.0415(7) Uani 1 1 d .
H47 H 0.1920 -0.1666 -0.0824 0.050 Uiso 1 1 calc R
C48 C 0.1907(2) -0.10536(18) 0.04402(15) 0.0330(6) Uani 1 1 d .
H48 H 0.1106 -0.1103 0.0407 0.040 Uiso 1 1 calc R
C48A C 0.26199(19) -0.06432(16) 0.12088(14) 0.0238(5) Uani 1 1 d .
C39 C 0.14335(19) -0.11197(16) 0.23867(14) 0.0219(5) Uani 1 1 d .
H39 H 0.1579 -0.1686 0.2416 0.026 Uiso 1 1 calc R
C40 C 0.04568(19) -0.09716(16) 0.25955(14) 0.0215(5) Uani 1 1 d .
H40 H -0.0205 -0.1410 0.2798 0.026 Uiso 1 1 calc R

loop_
_atom_site_aniso_label
_atom_site_aniso_U_11
_atom_site_aniso_U_22
_atom_site_aniso_U_33
_atom_site_aniso_U_23
_atom_site_aniso_U_13
_atom_site_aniso_U_12
C1 0.0251(13) 0.0285(14) 0.0341(15) 0.0112(12) 0.0025(11) 0.0124(11)
C2 0.0405(16) 0.0342(15) 0.0292(15) 0.0027(12) -0.0009(12) 0.0217(13)
C3 0.0408(16) 0.0460(17) 0.0270(15) 0.0116(13) 0.0086(12) 0.0276(14)
C4 0.0261(13) 0.0436(16) 0.0338(15) 0.0203(13) 0.0119(11) 0.0190(13)
C4A 0.0219(13) 0.0293(13) 0.0313(14) 0.0148(11) 0.0056(10) 0.0176(11)
C4B 0.0158(12) 0.0260(13) 0.0332(14) 0.0135(11) 0.0038(10) 0.0133(11)
C5 0.0198(13) 0.0332(14) 0.0423(16) 0.0186(13) 0.0075(11) 0.0141(12)
C6 0.0182(13) 0.0253(13) 0.0524(18) 0.0141(13) -0.0021(12) 0.0073(11)
C7 0.0282(14) 0.0269(14) 0.0385(16) 0.0049(12) -0.0051(12) 0.0129(12)
C8 0.0224(13) 0.0307(14) 0.0324(15) 0.0098(12) 0.0012(11) 0.0122(12)
C8A 0.0164(12) 0.0247(13) 0.0306(14) 0.0104(11) 0.0012(10) 0.0118(10)
C9 0.0194(12) 0.0228(12) 0.0255(13) 0.0111(10) 0.0043(10) 0.0089(10)
C9A 0.0206(12) 0.0262(13) 0.0260(13) 0.0095(11) 0.0019(10) 0.0148(11)
O1 0.0204(8) 0.0296(9) 0.0340(10) 0.0177(8) 0.0056(7) 0.0122(7)
C23 0.0281(14) 0.0349(15) 0.0417(16) 0.0183(12) 0.0011(11) 0.0166(12)
C10 0.0184(12) 0.0200(12) 0.0201(12) 0.0042(10) 0.0016(9) 0.0060(10)
C11 0.0187(12) 0.0223(12) 0.0199(12) 0.0032(10) 0.0004(9) 0.0092(10)
Si1 0.0199(3) 0.0297(4) 0.0298(4) 0.0156(3) 0.0046(3) 0.0095(3)
C24 0.0285(14) 0.0352(15) 0.0406(16) 0.0211(12) 0.0112(12) 0.0110(12)
C25 0.0371(16) 0.084(2) 0.0396(18) 0.0360(17) 0.0055(13) 0.0163(16)
C26 0.0337(15) 0.0271(14) 0.067(2) 0.0201(14) 0.0129(14) 0.0120(12)
C12 0.0161(11) 0.0211(12) 0.0247(13) 0.0069(10) 0.0026(9) 0.0077(10)
C12A 0.0206(12) 0.0205(12) 0.0265(14) 0.0123(11) 0.0042(10) 0.0077(10)
C15 0.0246(13) 0.0275(13) 0.0280(14) 0.0110(11) 0.0061(11) 0.0076(11)
C16 0.0393(16) 0.0295(14) 0.0265(14) 0.0096(11) -0.0016(12) 0.0047(12)
C17 0.0302(15) 0.0332(15) 0.0389(17) 0.0192(13) -0.0101(12) 0.0020(12)
C18 0.0199(13) 0.0314(14) 0.0439(17) 0.0220(13) -0.0009(11) 0.0076(11)
C18A 0.0209(13) 0.0229(12) 0.0321(14) 0.0151(11) 0.0021(10) 0.0081(10)
C18B 0.0219(13) 0.0237(13) 0.0346(15) 0.0172(11) 0.0077(10) 0.0117(11)
C19 0.0274(14) 0.0365(15) 0.0455(17) 0.0224(13) 0.0144(12) 0.0206(12)
C20 0.0464(17) 0.0392(16) 0.0436(18) 0.0182(14) 0.0255(14) 0.0275(14)
C21 0.0486(17) 0.0334(15) 0.0304(15) 0.0056(12) 0.0105(13) 0.0203(14)
C22 0.0299(14) 0.0279(14) 0.0324(15) 0.0058(12) 0.0023(11) 0.0121(12)
C22A 0.0218(12) 0.0215(12) 0.0280(14) 0.0095(11) 0.0050(10) 0.0098(10)
C13 0.0225(13) 0.0195(12) 0.0261(13) 0.0070(10) 0.0031(10) 0.0094(10)
C14 0.0191(12) 0.0208(12) 0.0264(13) 0.0073(10) 0.0057(10) 0.0058(10)
C27 0.0257(13) 0.0328(14) 0.0248(14) 0.0093(11) 0.0053(10) 0.0119(12)
C28 0.0264(14) 0.0351(15) 0.0254(14) 0.0030(11) -0.0031(11) 0.0106(12)
C29 0.0175(12) 0.0274(13) 0.0353(15) 0.0031(11) -0.0013(11) 0.0089(11)
C30 0.0173(12) 0.0234(13) 0.0333(15) 0.0104(11) 0.0060(10) 0.0093(11)
C30A 0.0175(12) 0.0216(12) 0.0262(13) 0.0081(10) 0.0028(10) 0.0123(10)
C30B 0.0196(12) 0.0234(12) 0.0276(14) 0.0109(11) 0.0044(10) 0.0141(11)
C31 0.0240(13) 0.0285(13) 0.0285(14) 0.0121(11) 0.0085(11) 0.0120(11)
C32 0.0340(14) 0.0368(15) 0.0226(14) 0.0106(12) 0.0091(11) 0.0175(13)
C33 0.0320(14) 0.0306(14) 0.0241(14) 0.0025(11) -0.0012(11) 0.0120(12)
C34 0.0206(12) 0.0265(13) 0.0303(15) 0.0076(11) 0.0028(11) 0.0083(11)
C34A 0.0212(12) 0.0243(13) 0.0247(13) 0.0081(10) 0.0039(10) 0.0138(11)
C35 0.0196(12) 0.0209(12) 0.0252(13) 0.0111(10) 0.0058(10) 0.0079(10)
C35A 0.0179(12) 0.0245(13) 0.0240(14) 0.0068(10) 0.0041(10) 0.0108(10)
O2 0.0203(8) 0.0268(9) 0.0332(10) 0.0136(7) 0.0066(7) 0.0123(7)
C49 0.0275(13) 0.0310(14) 0.0398(15) 0.0142(12) 0.0067(11) 0.0180(12)
C36 0.0190(12) 0.0231(12) 0.0191(12) 0.0039(10) 0.0006(9) 0.0093(10)
C37 0.0181(12) 0.0233(12) 0.0192(12) 0.0043(10) 0.0000(9) 0.0073(10)
Si2 0.0214(3) 0.0268(4) 0.0320(4) 0.0145(3) 0.0075(3) 0.0108(3)
C50 0.0255(13) 0.0266(14) 0.0444(16) 0.0135(12) 0.0036(11) 0.0090(11)
C51 0.0332(15) 0.0315(14) 0.0524(18) 0.0230(13) 0.0154(13) 0.0141(12)
C52 0.0410(16) 0.0477(17) 0.0361(16) 0.0243(13) 0.0118(12) 0.0192(14)
C38 0.0202(12) 0.0243(13) 0.0239(13) 0.0070(10) 0.0044(10) 0.0108(10)
C38A 0.0196(12) 0.0203(12) 0.0265(14) 0.0084(10) 0.0026(10) 0.0087(10)
C41 0.0268(13) 0.0276(13) 0.0280(14) 0.0063(11) 0.0039(11) 0.0126(11)
C42 0.0301(14) 0.0267(14) 0.0320(15) 0.0051(11) -0.0063(11) 0.0071(12)
C43 0.0209(13) 0.0297(14) 0.0435(17) 0.0118(12) -0.0070(11) 0.0077(11)
C44 0.0184(12) 0.0264(13) 0.0436(17) 0.0137(12) 0.0064(11) 0.0110(11)
C44A 0.0198(12) 0.0183(12) 0.0322(14) 0.0102(10) 0.0047(10) 0.0083(10)
C44B 0.0263(13) 0.0226(13) 0.0297(14) 0.0099(11) 0.0076(11) 0.0124(11)
C45 0.0315(14) 0.0367(15) 0.0367(16) 0.0072(13) 0.0131(12) 0.0146(13)
C46 0.0485(18) 0.0481(18) 0.0315(16) 0.0036(13) 0.0170(14) 0.0185(15)
C47 0.0528(18) 0.0409(16) 0.0229(15) 0.0011(12) 0.0007(13) 0.0146(14)
C48 0.0328(14) 0.0340(15) 0.0318(15) 0.0061(12) -0.0008(12) 0.0146(12)
C48A 0.0240(13) 0.0226(12) 0.0254(13) 0.0072(10) 0.0031(10) 0.0093(11)
C39 0.0216(12) 0.0202(12) 0.0244(13) 0.0066(10) -0.0006(10) 0.0082(10)
C40 0.0179(12) 0.0217(13) 0.0244(13) 0.0079(10) 0.0030(10) 0.0063(10)

loop_
_atom_type_symbol
_atom_type_description
_atom_type_scat_dispersion_real
_atom_type_scat_dispersion_imag
_atom_type_scat_source
C C 0.0033 0.0016 'International Tables Vol C Tables 4.2.6.8 and 6.1.1.4'
H H 0.0000 0.0000 'International Tables Vol C Tables 4.2.6.8 and 6.1.1.4'
O O 0.0106 0.0060 'International Tables Vol C Tables 4.2.6.8 and 6.1.1.4'
Si Si 0.0817 0.0704 'International Tables Vol C Tables 4.2.6.8 and 6.1.1.4'

loop_
_geom_angle_atom_site_label_1
_geom_angle_atom_site_label_2
_geom_angle_atom_site_label_3
_geom_angle
C9A C1 C2 118.8(2)
C9A C1 H1 120.6
C2 C1 H1 120.6
C3 C2 C1 120.4(2)
C3 C2 H2 119.8
C1 C2 H2 119.8
C4 C3 C2 120.9(2)
C4 C3 H3 119.6
C2 C3 H3 119.6
C3 C4 C4A 119.2(2)
C3 C4 H4 120.4
C4A C4 H4 120.4
C4 C4A C9A 119.9(2)
C4 C4A C4B 131.5(2)
C9A C4A C4B 108.57(19)
C5 C4B C8A 119.6(2)
C5 C4B C4A 131.7(2)
C8A C4B C4A 108.72(19)
C6 C5 C4B 119.3(2)
C6 C5 H5 120.4
C4B C5 H5 120.4
C5 C6 C7 120.9(2)
C5 C6 H6 119.6
C7 C6 H6 119.6
C6 C7 C8 120.5(2)
C6 C7 H7 119.8
C8 C7 H7 119.8
C8A C8 C7 118.9(2)
C8A C8 H8 120.6
C7 C8 H8 120.6
C8 C8A C4B 120.9(2)
C8 C8A C9 128.8(2)
C4B C8A C9 110.36(19)
O1 C9 C10 107.17(17)
O1 C9 C9A 113.35(17)
C10 C9 C9A 110.25(17)
O1 C9 C8A 113.49(17)
C10 C9 C8A 111.07(18)
C9A C9 C8A 101.51(17)
C1 C9A C4A 120.8(2)
C1 C9A C9 128.5(2)
C4A C9A C9 110.70(19)
C23 O1 C9 114.53(16)
O1 C23 H23A 109.5
O1 C23 H23B 109.5
H23A C23 H23B 109.5
O1 C23 H23C 109.5
H23A C23 H23C 109.5
H23B C23 H23C 109.5
C11 C10 C14 110.86(19)
C11 C10 C9 130.7(2)
C14 C10 C9 118.41(18)
C10 C11 C12 106.56(18)
C10 C11 Si1 131.64(17)
C12 C11 Si1 121.74(15)
C26 Si1 C24 105.54(12)
C26 Si1 C25 113.31(14)
C24 Si1 C25 105.73(12)
C26 Si1 C11 109.37(11)
C24 Si1 C11 110.06(10)
C25 Si1 C11 112.52(12)
Si1 C24 H24A 109.5
Si1 C24 H24B 109.5
H24A C24 H24B 109.5
Si1 C24 H24C 109.5
H24A C24 H24C 109.5
H24B C24 H24C 109.5
Si1 C25 H25A 109.5
Si1 C25 H25B 109.5
H25A C25 H25B 109.5
Si1 C25 H25C 109.5
H25A C25 H25C 109.5
H25B C25 H25C 109.5
Si1 C26 H26A 109.5
Si1 C26 H26B 109.5
H26A C26 H26B 109.5
Si1 C26 H26C 109.5
H26A C26 H26C 109.5
H26B C26 H26C 109.5
C13 C12 C22A 113.00(18)
C13 C12 C12A 107.58(17)
C22A C12 C12A 101.34(17)
C13 C12 C11 103.22(17)
C22A C12 C11 116.62(18)
C12A C12 C11 115.13(17)
C15 C12A C18A 121.0(2)
C15 C12A C12 128.6(2)
C18A C12A C12 110.27(19)
C12A C15 C16 119.0(2)
C12A C15 H15 120.5
C16 C15 H15 120.5
C15 C16 C17 120.5(2)
C15 C16 H16 119.8
C17 C16 H16 119.8
C18 C17 C16 120.9(2)
C18 C17 H17 119.6
C16 C17 H17 119.6
C17 C18 C18A 118.9(2)
C17 C18 H18 120.5
C18A C18 H18 120.5
C18 C18A C12A 119.8(2)
C18 C18A C18B 131.5(2)
C12A C18A C18B 108.76(19)
C19 C18B C22A 119.8(2)
C19 C18B C18A 131.5(2)
C22A C18B C18A 108.72(19)
C20 C19 C18B 119.1(2)
C20 C19 H19 120.4
C18B C19 H19 120.4
C19 C20 C21 121.1(2)
C19 C20 H20 119.5
C21 C20 H20 119.5
C20 C21 C22 120.5(2)
C20 C21 H21 119.7
C22 C21 H21 119.7
C22A C22 C21 118.5(2)
C22A C22 H22 120.7
C21 C22 H22 120.7
C22 C22A C18B 121.0(2)
C22 C22A C12 128.5(2)
C18B C22A C12 110.51(19)
C14 C13 C12 109.75(19)
C14 C13 H13 125.1
C12 C13 H13 125.1
C13 C14 C10 109.44(19)
C13 C14 H14 125.3
C10 C14 H14 125.3
C35A C27 C28 119.0(2)
C35A C27 H27 120.5
C28 C27 H27 120.5
C29 C28 C27 120.2(2)
C29 C28 H28 119.9
C27 C28 H28 119.9
C30 C29 C28 121.0(2)
C30 C29 H29 119.5
C28 C29 H29 119.5
C29 C30 C30A 118.8(2)
C29 C30 H30 120.6
C30A C30 H30 120.6
C30 C30A C35A 120.0(2)
C30 C30A C30B 131.5(2)
C35A C30A C30B 108.54(18)
C31 C30B C34A 119.9(2)
C31 C30B C30A 131.2(2)
C34A C30B C30A 108.89(19)
C30B C31 C32 118.6(2)
C30B C31 H31 120.7
C32 C31 H31 120.7
C33 C32 C31 121.3(2)
C33 C32 H32 119.4
C31 C32 H32 119.4
C32 C33 C34 120.4(2)
C32 C33 H33 119.8
C34 C33 H33 119.8
C34A C34 C33 118.5(2)
C34A C34 H34 120.8
C33 C34 H34 120.8
C34 C34A C30B 121.3(2)
C34 C34A C35 128.2(2)
C30B C34A C35 110.55(19)
O2 C35 C36 106.79(16)
O2 C35 C35A 114.10(17)
C36 C35 C35A 110.08(18)
O2 C35 C34A 113.97(17)
C36 C35 C34A 110.68(17)
C35A C35 C34A 101.23(17)
C27 C35A C30A 121.0(2)
C27 C35A C35 128.33(19)
C30A C35A C35 110.59(19)
C49 O2 C35 115.11(16)
O2 C49 H49A 109.5
O2 C49 H49B 109.5
H49A C49 H49B 109.5
O2 C49 H49C 109.5
H49A C49 H49C 109.5
H49B C49 H49C 109.5
C37 C36 C40 111.13(19)
C37 C36 C35 130.4(2)
C40 C36 C35 118.49(18)
C36 C37 C38 106.65(18)
C36 C37 Si2 130.87(17)
C38 C37 Si2 122.48(15)
C50 Si2 C52 111.34(12)
C50 Si2 C51 107.39(11)
C52 Si2 C51 106.48(12)
C50 Si2 C37 111.07(10)
C52 Si2 C37 111.99(11)
C51 Si2 C37 108.30(10)
Si2 C50 H50A 109.5
Si2 C50 H50B 109.5
H50A C50 H50B 109.5
Si2 C50 H50C 109.5
H50A C50 H50C 109.5
H50B C50 H50C 109.5
Si2 C51 H51A 109.5
Si2 C51 H51B 109.5
H51A C51 H51B 109.5
Si2 C51 H51C 109.5
H51A C51 H51C 109.5
H51B C51 H51C 109.5
Si2 C52 H52A 109.5
Si2 C52 H52B 109.5
H52A C52 H52B 109.5
Si2 C52 H52C 109.5
H52A C52 H52C 109.5
H52B C52 H52C 109.5
C39 C38 C48A 109.82(18)
C39 C38 C38A 108.98(18)
C48A C38 C38A 100.85(17)
C39 C38 C37 103.19(17)
C48A C38 C37 116.93(18)
C38A C38 C37 117.00(18)
C41 C38A C44A 121.0(2)
C41 C38A C38 128.5(2)
C44A C38A C38 110.39(19)
C38A C41 C42 118.6(2)
C38A C41 H41 120.7
C42 C41 H41 120.7
C43 C42 C41 120.6(2)
C43 C42 H42 119.7
C41 C42 H42 119.7
C44 C43 C42 120.9(2)
C44 C43 H43 119.5
C42 C43 H43 119.5
C43 C44 C44A 119.0(2)
C43 C44 H44 120.5
C44A C44 H44 120.5
C44 C44A C38A 119.8(2)
C44 C44A C44B 131.5(2)
C38A C44A C44B 108.71(19)
C45 C44B C48A 120.3(2)
C45 C44B C44A 131.1(2)
C48A C44B C44A 108.65(19)
C46 C45 C44B 118.7(2)
C46 C45 H45 120.7
C44B C45 H45 120.7
C45 C46 C47 121.1(2)
C45 C46 H46 119.5
C47 C46 H46 119.5
C46 C47 C48 120.7(2)
C46 C47 H47 119.6
C48 C47 H47 119.6
C48A C48 C47 118.3(2)
C48A C48 H48 120.9
C47 C48 H48 120.9
C48 C48A C44B 120.9(2)
C48 C48A C38 128.2(2)
C44B C48A C38 110.82(19)
C40 C39 C38 110.31(19)
C40 C39 H39 124.8
C38 C39 H39 124.8
C39 C40 C36 108.72(19)
C39 C40 H40 125.6
C36 C40 H40 125.6

loop_
_geom_bond_atom_site_label_1
_geom_bond_atom_site_label_2
_geom_bond_distance
C1 C9A 1.377(3)
C1 C2 1.387(3)
C1 H1 0.9500
C2 C3 1.385(3)
C2 H2 0.9500
C3 C4 1.379(3)
C3 H3 0.9500
C4 C4A 1.381(3)
C4 H4 0.9500
C4A C9A 1.401(3)
C4A C4B 1.472(3)
C4B C5 1.391(3)
C4B C8A 1.405(3)
C5 C6 1.381(3)
C5 H5 0.9500
C6 C7 1.381(3)
C6 H6 0.9500
C7 C8 1.395(3)
C7 H7 0.9500
C8 C8A 1.374(3)
C8 H8 0.9500
C8A C9 1.530(3)
C9 O1 1.425(3)
C9 C10 1.509(3)
C9 C9A 1.529(3)
O1 C23 1.422(3)
C23 H23A 0.9800
C23 H23B 0.9800
C23 H23C 0.9800
C10 C11 1.357(3)
C10 C14 1.467(3)
C11 C12 1.540(3)
C11 Si1 1.885(2)
Si1 C26 1.855(3)
Si1 C24 1.863(2)
Si1 C25 1.866(3)
C24 H24A 0.9800
C24 H24B 0.9800
C24 H24C 0.9800
C25 H25A 0.9800
C25 H25B 0.9800
C25 H25C 0.9800
C26 H26A 0.9800
C26 H26B 0.9800
C26 H26C 0.9800
C12 C13 1.511(3)
C12 C22A 1.523(3)
C12 C12A 1.529(3)
C12A C15 1.374(3)
C12A C18A 1.401(3)
C15 C16 1.384(3)
C15 H15 0.9500
C16 C17 1.390(4)
C16 H16 0.9500
C17 C18 1.379(3)
C17 H17 0.9500
C18 C18A 1.393(3)
C18 H18 0.9500
C18A C18B 1.460(3)
C18B C19 1.387(3)
C18B C22A 1.402(3)
C19 C20 1.377(4)
C19 H19 0.9500
C20 C21 1.382(4)
C20 H20 0.9500
C21 C22 1.395(3)
C21 H21 0.9500
C22 C22A 1.379(3)
C22 H22 0.9500
C13 C14 1.324(3)
C13 H13 0.9500
C14 H14 0.9500
C27 C35A 1.373(3)
C27 C28 1.392(3)
C27 H27 0.9500
C28 C29 1.388(3)
C28 H28 0.9500
C29 C30 1.384(3)
C29 H29 0.9500
C30 C30A 1.391(3)
C30 H30 0.9500
C30A C35A 1.399(3)
C30A C30B 1.469(3)
C30B C31 1.385(3)
C30B C34A 1.395(3)
C31 C32 1.386(3)
C31 H31 0.9500
C32 C33 1.380(3)
C32 H32 0.9500
C33 C34 1.388(3)
C33 H33 0.9500
C34 C34A 1.380(3)
C34 H34 0.9500
C34A C35 1.532(3)
C35 O2 1.420(2)
C35 C36 1.506(3)
C35 C35A 1.529(3)
O2 C49 1.414(3)
C49 H49A 0.9800
C49 H49B 0.9800
C49 H49C 0.9800
C36 C37 1.353(3)
C36 C40 1.474(3)
C37 C38 1.535(3)
C37 Si2 1.889(2)
Si2 C50 1.867(2)
Si2 C52 1.869(3)
Si2 C51 1.876(2)
C50 H50A 0.9800
C50 H50B 0.9800
C50 H50C 0.9800
C51 H51A 0.9800
C51 H51B 0.9800
C51 H51C 0.9800
C52 H52A 0.9800
C52 H52B 0.9800
C52 H52C 0.9800
C38 C39 1.510(3)
C38 C48A 1.530(3)
C38 C38A 1.533(3)
C38A C41 1.378(3)
C38A C44A 1.404(3)
C41 C42 1.393(3)
C41 H41 0.9500
C42 C43 1.385(3)
C42 H42 0.9500
C43 C44 1.381(3)
C43 H43 0.9500
C44 C44A 1.390(3)
C44 H44 0.9500
C44A C44B 1.463(3)
C44B C45 1.385(3)
C44B C48A 1.398(3)
C45 C46 1.376(4)
C45 H45 0.9500
C46 C47 1.383(4)
C46 H46 0.9500
C47 C48 1.391(3)
C47 H47 0.9500
C48 C48A 1.379(3)
C48 H48 0.9500
C39 C40 1.321(3)
C39 H39 0.9500
C40 H40 0.9500

loop_
_geom_torsion_atom_site_label_1
_geom_torsion_atom_site_label_2
_geom_torsion_atom_site_label_3
_geom_torsion_atom_site_label_4
_geom_torsion
C9A C1 C2 C3 -1.2(3)
C1 C2 C3 C4 0.1(4)
C2 C3 C4 C4A 1.1(3)
C3 C4 C4A C9A -1.1(3)
C3 C4 C4A C4B 176.2(2)
C4 C4A C4B C5 2.1(4)
C9A C4A C4B C5 179.7(2)
C4 C4A C4B C8A -177.0(2)
C9A C4A C4B C8A 0.6(2)
C8A C4B C5 C6 1.0(3)
C4A C4B C5 C6 -178.1(2)
C4B C5 C6 C7 0.2(3)
C5 C6 C7 C8 -1.4(3)
C6 C7 C8 C8A 1.4(3)
C7 C8 C8A C4B -0.1(3)
C7 C8 C8A C9 -178.9(2)
C5 C4B C8A C8 -1.1(3)
C4A C4B C8A C8 178.20(19)
C5 C4B C8A C9 177.93(19)
C4A C4B C8A C9 -2.8(2)
C8 C8A C9 O1 -55.4(3)
C4B C8A C9 O1 125.67(19)
C8 C8A C9 C10 65.4(3)
C4B C8A C9 C10 -113.5(2)
C8 C8A C9 C9A -177.4(2)
C4B C8A C9 C9A 3.7(2)
C2 C1 C9A C4A 1.1(3)
C2 C1 C9A C9 -178.6(2)
C4 C4A C9A C1 0.0(3)
C4B C4A C9A C1 -177.87(19)
C4 C4A C9A C9 179.81(19)
C4B C4A C9A C9 1.9(2)
O1 C9 C9A C1 54.3(3)
C10 C9 C9A C1 -65.8(3)
C8A C9 C9A C1 176.4(2)
O1 C9 C9A C4A -125.42(19)
C10 C9 C9A C4A 114.4(2)
C8A C9 C9A C4A -3.4(2)
C10 C9 O1 C23 179.24(18)
C9A C9 O1 C23 57.4(2)
C8A C9 O1 C23 -57.8(2)
O1 C9 C10 C11 -10.4(3)
C9A C9 C10 C11 113.4(3)
C8A C9 C10 C11 -134.9(2)
O1 C9 C10 C14 172.02(18)
C9A C9 C10 C14 -64.2(2)
C8A C9 C10 C14 47.5(3)
C14 C10 C11 C12 2.1(2)
C9 C10 C11 C12 -175.6(2)
C14 C10 C11 Si1 179.09(17)
C9 C10 C11 Si1 1.4(4)
C10 C11 Si1 C26 -63.5(2)
C12 C11 Si1 C26 113.12(18)
C10 C11 Si1 C24 -179.0(2)
C12 C11 Si1 C24 -2.4(2)
C10 C11 Si1 C25 63.4(2)
C12 C11 Si1 C25 -120.03(19)
C10 C11 C12 C13 -3.7(2)
Si1 C11 C12 C13 178.97(15)
C10 C11 C12 C22A -128.2(2)
Si1 C11 C12 C22A 54.5(2)
C10 C11 C12 C12A 113.3(2)
Si1 C11 C12 C12A -64.1(2)
C13 C12 C12A C15 63.2(3)
C22A C12 C12A C15 -178.0(2)
C11 C12 C12A C15 -51.2(3)
C13 C12 C12A C18A -112.4(2)
C22A C12 C12A C18A 6.4(2)
C11 C12 C12A C18A 133.14(19)
C18A C12A C15 C16 1.2(3)
C12 C12A C15 C16 -174.0(2)
C12A C15 C16 C17 -0.3(3)
C15 C16 C17 C18 -0.9(4)
C16 C17 C18 C18A 1.1(3)
C17 C18 C18A C12A -0.3(3)
C17 C18 C18A C18B -179.3(2)
C15 C12A C18A C18 -0.9(3)
C12 C12A C18A C18 175.11(19)
C15 C12A C18A C18B 178.36(19)
C12 C12A C18A C18B -5.6(2)
C18 C18A C18B C19 3.5(4)
C12A C18A C18B C19 -175.6(2)
C18 C18A C18B C22A -178.5(2)
C12A C18A C18B C22A 2.4(2)
C22A C18B C19 C20 -0.8(3)
C18A C18B C19 C20 177.0(2)
C18B C19 C20 C21 0.3(4)
C19 C20 C21 C22 0.3(4)
C20 C21 C22 C22A -0.3(4)
C21 C22 C22A C18B -0.2(3)
C21 C22 C22A C12 -179.4(2)
C19 C18B C22A C22 0.8(3)
C18A C18B C22A C22 -177.4(2)
C19 C18B C22A C12 -179.88(19)
C18A C18B C22A C12 1.9(2)
C13 C12 C22A C22 -70.8(3)
C12A C12 C22A C22 174.4(2)
C11 C12 C22A C22 48.6(3)
C13 C12 C22A C18B 109.9(2)
C12A C12 C22A C18B -4.9(2)
C11 C12 C22A C18B -130.7(2)
C22A C12 C13 C14 131.0(2)
C12A C12 C13 C14 -118.0(2)
C11 C12 C13 C14 4.2(2)
C12 C13 C14 C10 -3.1(3)
C11 C10 C14 C13 0.6(3)
C9 C10 C14 C13 178.63(19)
C35A C27 C28 C29 -1.1(3)
C27 C28 C29 C30 1.6(3)
C28 C29 C30 C30A -0.6(3)
C29 C30 C30A C35A -1.0(3)
C29 C30 C30A C30B 178.5(2)
C30 C30A C30B C31 -4.3(4)
C35A C30A C30B C31 175.2(2)
C30 C30A C30B C34A 178.1(2)
C35A C30A C30B C34A -2.4(2)
C34A C30B C31 C32 0.0(3)
C30A C30B C31 C32 -177.4(2)
C30B C31 C32 C33 -0.3(3)
C31 C32 C33 C34 0.1(4)
C32 C33 C34 C34A 0.5(3)
C33 C34 C34A C30B -0.8(3)
C33 C34 C34A C35 178.1(2)
C31 C30B C34A C34 0.5(3)
C30A C30B C34A C34 178.45(19)
C31 C30B C34A C35 -178.50(19)
C30A C30B C34A C35 -0.6(2)
C34 C34A C35 O2 -53.0(3)
C30B C34A C35 O2 125.93(19)
C34 C34A C35 C36 67.4(3)
C30B C34A C35 C36 -113.7(2)
C34 C34A C35 C35A -176.0(2)
C30B C34A C35 C35A 3.0(2)
C28 C27 C35A C30A -0.5(3)
C28 C27 C35A C35 176.5(2)
C30 C30A C35A C27 1.5(3)
C30B C30A C35A C27 -178.04(19)
C30 C30A C35A C35 -175.99(19)
C30B C30A C35A C35 4.4(2)
O2 C35 C35A C27 55.3(3)
C36 C35 C35A C27 -64.7(3)
C34A C35 C35A C27 178.2(2)
O2 C35 C35A C30A -127.36(19)
C36 C35 C35A C30A 112.6(2)
C34A C35 C35A C30A -4.5(2)
C36 C35 O2 C49 -177.87(18)
C35A C35 O2 C49 60.3(2)
C34A C35 O2 C49 -55.3(2)
O2 C35 C36 C37 6.0(3)
C35A C35 C36 C37 130.3(2)
C34A C35 C36 C37 -118.6(2)
O2 C35 C36 C40 -173.78(17)
C35A C35 C36 C40 -49.4(2)
C34A C35 C36 C40 61.6(2)
C40 C36 C37 C38 -0.1(2)
C35 C36 C37 C38 -179.8(2)
C40 C36 C37 Si2 179.25(16)
C35 C36 C37 Si2 -0.5(4)
C36 C37 Si2 C50 62.7(2)
C38 C37 Si2 C50 -118.11(18)
C36 C37 Si2 C52 -62.5(2)
C38 C37 Si2 C52 116.71(18)
C36 C37 Si2 C51 -179.6(2)
C38 C37 Si2 C51 -0.4(2)
C36 C37 C38 C39 0.1(2)
Si2 C37 C38 C39 -179.28(15)
C36 C37 C38 C48A 120.8(2)
Si2 C37 C38 C48A -58.6(2)
C36 C37 C38 C38A -119.5(2)
Si2 C37 C38 C38A 61.1(2)
C39 C38 C38A C41 -67.5(3)
C48A C38 C38A C41 176.9(2)
C37 C38 C38A C41 49.0(3)
C39 C38 C38A C44A 108.2(2)
C48A C38 C38A C44A -7.4(2)
C37 C38 C38A C44A -135.34(19)
C44A C38A C41 C42 -0.7(3)
C38 C38A C41 C42 174.6(2)
C38A C41 C42 C43 -0.4(3)
C41 C42 C43 C44 1.2(4)
C42 C43 C44 C44A -0.8(3)
C43 C44 C44A C38A -0.3(3)
C43 C44 C44A C44B 179.3(2)
C41 C38A C44A C44 1.1(3)
C38 C38A C44A C44 -174.98(19)
C41 C38A C44A C44B -178.64(19)
C38 C38A C44A C44B 5.3(2)
C44 C44A C44B C45 -1.1(4)
C38A C44A C44B C45 178.6(2)
C44 C44A C44B C48A 179.7(2)
C38A C44A C44B C48A -0.6(2)
C48A C44B C45 C46 1.5(4)
C44A C44B C45 C46 -177.6(2)
C44B C45 C46 C47 -0.7(4)
C45 C46 C47 C48 -0.7(4)
C46 C47 C48 C48A 1.2(4)
C47 C48 C48A C44B -0.4(3)
C47 C48 C48A C38 -177.2(2)
C45 C44B C48A C48 -0.9(3)
C44A C44B C48A C48 178.3(2)
C45 C44B C48A C38 176.4(2)
C44A C44B C48A C38 -4.4(2)
C39 C38 C48A C48 69.2(3)
C38A C38 C48A C48 -175.9(2)
C37 C38 C48A C48 -47.9(3)
C39 C38 C48A C44B -107.9(2)
C38A C38 C48A C44B 7.0(2)
C37 C38 C48A C44B 135.1(2)
C48A C38 C39 C40 -125.5(2)
C38A C38 C39 C40 124.9(2)
C37 C38 C39 C40 -0.1(2)
C38 C39 C40 C36 0.1(2)
C37 C36 C40 C39 0.0(3)
C35 C36 C40 C39 179.80(19)
